data_7120020
loop_
_publ_author_name
'Sun, Huiling'
'Han, Yongzhen'
'Lei, Haitao'
'Chen, Mingxing'
'Cao, Rui'

_publ_section_title
;
 Cobalt corroles with phosphonic acid pendants as catalysts for oxygen and
 hydrogen evolution from neutral aqueous solution
;
_journal_name_full 'Chem. Commun.'
_journal_paper_doi 10.1039/C7CC02400B
_journal_year 2017
_chemical_formula_sum 'C45 H20 F10 N4 O3'
_chemical_formula_weight 854.65
_chemical_name_systematic
; 
 ? 
;
_space_group_IT_number 2
_symmetry_cell_setting triclinic
_symmetry_space_group_name_Hall '-P 1'
_symmetry_space_group_name_H-M 'P -1'
_atom_sites_solution_hydrogens geom
_atom_sites_solution_primary direct
_atom_sites_solution_secondary difmap
_audit_creation_method SHELXL-97
_audit_update_record
;
2017-01-09 deposited with the CCDC.
2017-04-26 downloaded from the CCDC.
;
_cell_angle_alpha 105.88(3)
_cell_angle_beta 101.79(3)
_cell_angle_gamma 107.16(3)
_cell_formula_units_Z 4
_cell_length_a 15.525(3)
_cell_length_b 16.113(3)
_cell_length_c 17.383(4)
_cell_measurement_reflns_used 11125
_cell_measurement_temperature 173(2)
_cell_measurement_theta_max 27.4774
_cell_measurement_theta_min 1.2811
_cell_volume 3799.2(19)
_computing_cell_refinement 'Bruker XSCANS'
_computing_data_collection 'Bruker XSCANS'
_computing_data_reduction 'Bruker SHELXTL'
_computing_molecular_graphics 'Bruker SHELXTL'
_computing_publication_material 'Bruker SHELXTL'
_computing_structure_refinement 'SHELXL-97 (Sheldrick, 1997)'
_computing_structure_solution 'SHELXS-97 (Sheldrick, 1990)'
_diffrn_ambient_temperature 173(2)
_diffrn_measured_fraction_theta_full 0.997
_diffrn_measured_fraction_theta_max 0.997
_diffrn_measurement_device_type 'Bruker P4'
_diffrn_measurement_method '\w scans'
_diffrn_radiation_monochromator graphite
_diffrn_radiation_source 'fine-focus sealed tube'
_diffrn_radiation_type MoK\a
_diffrn_radiation_wavelength 0.71073
_diffrn_reflns_av_R_equivalents 0.0559
_diffrn_reflns_av_sigmaI/netI 0.0585
_diffrn_reflns_limit_h_max 20
_diffrn_reflns_limit_h_min -20
_diffrn_reflns_limit_k_max 20
_diffrn_reflns_limit_k_min -20
_diffrn_reflns_limit_l_max 22
_diffrn_reflns_limit_l_min -22
_diffrn_reflns_number 46794
_diffrn_reflns_theta_full 27.48
_diffrn_reflns_theta_max 27.48
_diffrn_reflns_theta_min 1.60
_exptl_absorpt_coefficient_mu 0.129
_exptl_absorpt_correction_T_max 0.9797
_exptl_absorpt_correction_T_min 0.9760
_exptl_absorpt_correction_type multi-scan
_exptl_absorpt_process_details SADABS
_exptl_crystal_colour black
_exptl_crystal_density_diffrn 1.494
_exptl_crystal_density_method 'not measured'
_exptl_crystal_description block
_exptl_crystal_F_000 1728
_exptl_crystal_size_max 0.19
_exptl_crystal_size_mid 0.18
_exptl_crystal_size_min 0.16
_refine_diff_density_max 0.526
_refine_diff_density_min -0.469
_refine_diff_density_rms 0.060
_refine_ls_extinction_method none
_refine_ls_goodness_of_fit_ref 1.091
_refine_ls_hydrogen_treatment constr
_refine_ls_matrix_type full
_refine_ls_number_parameters 1119
_refine_ls_number_reflns 17371
_refine_ls_number_restraints 0
_refine_ls_restrained_S_all 1.091
_refine_ls_R_factor_all 0.1074
_refine_ls_R_factor_gt 0.0876
_refine_ls_shift/su_max 0.001
_refine_ls_shift/su_mean 0.000
_refine_ls_structure_factor_coef Fsqd
_refine_ls_weighting_details 'calc w=1/[\s^2^(Fo^2^)+(0.0981P)^2^+3.5616P] where P=(Fo^2^+2Fc^2^)/3'
_refine_ls_weighting_scheme calc
_refine_ls_wR_factor_gt 0.2278
_refine_ls_wR_factor_ref 0.2434
_reflns_number_gt 13480
_reflns_number_total 17371
_reflns_threshold_expression >2sigma(I)
_cod_data_source_file c7cc02400b2.cif
_cod_data_source_block hyz_hangman_1s
_cod_depositor_comments
;
The following automatic conversions were performed:

'_symmetry_cell_setting' value 'Triclinic' changed to 'triclinic'
according to
/home/data/users/saulius/crontab/automatic-downloads/rss-feeds/RSC/lib/dictionaries/cif_core.dic
dictionary named 'cif_core.dic' version 2.4.2 from 2011-04-26.

Automatic conversion script
Id: cif_fix_values 4973 2017-02-22 13:04:09Z antanas 
;
_cod_original_cell_volume 3799.2(13)
_cod_original_sg_symbol_H-M P-1
_cod_database_code 7120020

loop_
_symmetry_equiv_pos_as_xyz
'x, y, z'
'-x, -y, -z'

loop_
_atom_site_label
_atom_site_type_symbol
_atom_site_fract_x
_atom_site_fract_y
_atom_site_fract_z
_atom_site_U_iso_or_equiv
_atom_site_adp_type
_atom_site_occupancy
_atom_site_symmetry_multiplicity
_atom_site_calc_flag
_atom_site_refinement_flags
C1 C 0.4376(2) 0.9539(2) 0.3821(2) 0.0378(6) Uani 1 1 d .
C2 C 0.3622(2) 0.9161(2) 0.41109(19) 0.0367(6) Uani 1 1 d .
C3 C 0.2839(2) 0.9464(2) 0.4167(2) 0.0394(7) Uani 1 1 d .
H3A H 0.2776 0.9999 0.4071 0.047 Uiso 1 1 calc R
C4 C 0.2212(2) 0.8856(2) 0.4381(2) 0.0398(7) Uani 1 1 d .
H4A H 0.1628 0.8884 0.4448 0.048 Uiso 1 1 calc R
C5 C 0.2577(2) 0.8158(2) 0.4491(2) 0.0389(7) Uani 1 1 d .
C6 C 0.2194(2) 0.7384(2) 0.4704(2) 0.0393(7) Uani 1 1 d .
C7 C 0.2679(2) 0.6789(2) 0.4833(2) 0.0392(7) Uani 1 1 d .
C8 C 0.2497(2) 0.6079(2) 0.5194(2) 0.0457(8) Uani 1 1 d .
H8 H 0.1948 0.5837 0.5346 0.055 Uiso 1 1 calc R
C9 C 0.3262(2) 0.5813(2) 0.5277(2) 0.0444(7) Uani 1 1 d .
H9 H 0.3351 0.5363 0.5508 0.053 Uiso 1 1 calc R
C10 C 0.3899(2) 0.6345(2) 0.4948(2) 0.0409(7) Uani 1 1 d .
C11 C 0.4810(2) 0.6446(2) 0.4870(2) 0.0419(7) Uani 1 1 d .
C12 C 0.5592(2) 0.6226(2) 0.5197(2) 0.0496(8) Uani 1 1 d .
H12 H 0.5600 0.5839 0.5522 0.060 Uiso 1 1 calc R
C13 C 0.6341(2) 0.6674(3) 0.4959(3) 0.0502(8) Uani 1 1 d .
H13 H 0.6952 0.6639 0.5086 0.060 Uiso 1 1 calc R
C14 C 0.6051(2) 0.7192(2) 0.4499(2) 0.0439(7) Uani 1 1 d .
C15 C 0.6505(2) 0.7832(2) 0.4158(2) 0.0440(7) Uani 1 1 d .
C16 C 0.6141(2) 0.8460(2) 0.3937(2) 0.0418(7) Uani 1 1 d .
C17 C 0.6394(2) 0.8991(2) 0.3432(2) 0.0466(8) Uani 1 1 d .
H17 H 0.6893 0.9011 0.3191 0.056 Uiso 1 1 calc R
C18 C 0.5808(2) 0.9467(2) 0.3348(2) 0.0444(7) Uani 1 1 d .
H18 H 0.5836 0.9873 0.3039 0.053 Uiso 1 1 calc R
C19 C 0.5149(2) 0.9262(2) 0.3795(2) 0.0393(7) Uani 1 1 d .
C20 C 0.4319(2) 1.0251(2) 0.3438(2) 0.0388(7) Uani 1 1 d .
C21 C 0.5063(2) 1.1103(2) 0.3668(2) 0.0425(7) Uani 1 1 d .
H21 H 0.5619 1.1253 0.4113 0.051 Uiso 1 1 calc R
C22 C 0.5024(3) 1.1742(2) 0.3273(2) 0.0451(7) Uani 1 1 d .
H22 H 0.5551 1.2309 0.3450 0.054 Uiso 1 1 calc R
C23 C 0.4231(3) 1.1564(2) 0.2628(2) 0.0461(8) Uani 1 1 d .
H23 H 0.4203 1.2001 0.2361 0.055 Uiso 1 1 calc R
C24 C 0.3471(2) 1.0720(2) 0.2381(2) 0.0409(7) Uani 1 1 d .
C25 C 0.3537(2) 1.0091(2) 0.2783(2) 0.0382(6) Uani 1 1 d .
C26 C 0.2558(2) 1.0257(3) 0.1722(2) 0.0435(7) Uani 1 1 d .
C27 C 0.2075(3) 1.0497(3) 0.1104(2) 0.0510(8) Uani 1 1 d .
H27 H 0.2333 1.1091 0.1063 0.061 Uiso 1 1 calc R
C28 C 0.1218(3) 0.9856(3) 0.0556(3) 0.0602(10) Uani 1 1 d .
H28 H 0.0885 1.0005 0.0124 0.072 Uiso 1 1 calc R
C29 C 0.0830(3) 0.9001(3) 0.0617(2) 0.0590(10) Uani 1 1 d .
H29 H 0.0238 0.8576 0.0219 0.071 Uiso 1 1 calc R
C30 C 0.1268(2) 0.8727(3) 0.1240(2) 0.0500(8) Uani 1 1 d .
C31 C 0.2157(2) 0.9394(2) 0.1784(2) 0.0417(7) Uani 1 1 d .
C32 C 0.0770(3) 0.7838(3) 0.1309(3) 0.0576(9) Uani 1 1 d .
C33 C 0.0807(4) 0.6806(4) 0.2049(4) 0.0938(17) Uani 1 1 d .
H33A H 0.0890 0.6281 0.1670 0.141 Uiso 1 1 calc R
H33B H 0.0129 0.6687 0.1941 0.141 Uiso 1 1 calc R
H33C H 0.1092 0.6881 0.2634 0.141 Uiso 1 1 calc R
C34 C 0.1233(2) 0.7161(2) 0.4796(2) 0.0433(7) Uani 1 1 d .
C35 C 0.0493(3) 0.6326(3) 0.4276(3) 0.0514(8) Uani 1 1 d .
C36 C -0.0418(3) 0.6090(3) 0.4340(3) 0.0634(11) Uani 1 1 d .
C37 C -0.0613(3) 0.6681(4) 0.4934(3) 0.0720(13) Uani 1 1 d .
C38 C 0.0090(4) 0.7531(4) 0.5465(3) 0.0747(14) Uani 1 1 d .
C39 C 0.1003(3) 0.7753(3) 0.5389(2) 0.0554(9) Uani 1 1 d .
C40 C 0.7387(2) 0.7787(2) 0.3954(2) 0.0439(7) Uani 1 1 d .
C41 C 0.8270(2) 0.8488(2) 0.4387(3) 0.0500(8) Uani 1 1 d .
C42 C 0.9072(3) 0.8433(3) 0.4185(3) 0.0588(10) Uani 1 1 d .
C43 C 0.9003(3) 0.7671(3) 0.3545(3) 0.0560(9) Uani 1 1 d .
C44 C 0.8132(3) 0.6956(3) 0.3109(3) 0.0617(10) Uani 1 1 d .
C45 C 0.7349(3) 0.7030(3) 0.3328(3) 0.0573(9) Uani 1 1 d .
C46 C 0.6038(2) 0.6844(2) 0.8572(2) 0.0368(6) Uani 1 1 d .
C47 C 0.5084(2) 0.6735(2) 0.84104(19) 0.0361(6) Uani 1 1 d .
C48 C 0.4261(2) 0.5998(2) 0.7779(2) 0.0438(7) Uani 1 1 d .
H48 H 0.4260 0.5485 0.7348 0.053 Uiso 1 1 calc R
C49 C 0.3481(2) 0.6169(2) 0.7909(2) 0.0450(7) Uani 1 1 d .
H49 H 0.2843 0.5778 0.7591 0.054 Uiso 1 1 calc R
C50 C 0.3769(2) 0.7020(2) 0.8594(2) 0.0380(6) Uani 1 1 d .
C51 C 0.3218(2) 0.7484(2) 0.8927(2) 0.0385(7) Uani 1 1 d .
C52 C 0.3606(2) 0.8315(2) 0.9653(2) 0.0381(6) Uani 1 1 d .
C53 C 0.3311(2) 0.9063(2) 0.9928(2) 0.0428(7) Uani 1 1 d .
H53 H 0.2714 0.9086 0.9688 0.051 Uiso 1 1 calc R
C54 C 0.4036(2) 0.9755(2) 1.0605(2) 0.0432(7) Uani 1 1 d .
H54 H 0.4031 1.0342 1.0907 0.052 Uiso 1 1 calc R
C55 C 0.4789(2) 0.9441(2) 1.0774(2) 0.0391(7) Uani 1 1 d .
C56 C 0.5756(2) 0.9839(2) 1.1259(2) 0.0401(7) Uani 1 1 d .
C57 C 0.6386(3) 1.0656(2) 1.1945(2) 0.0440(7) Uani 1 1 d .
H57 H 0.6218 1.1134 1.2257 0.053 Uiso 1 1 calc R
C58 C 0.7279(3) 1.0633(2) 1.2076(2) 0.0458(7) Uani 1 1 d .
H58 H 0.7836 1.1094 1.2500 0.055 Uiso 1 1 calc R
C59 C 0.7234(2) 0.9808(2) 1.1475(2) 0.0410(7) Uani 1 1 d .
C60 C 0.7882(2) 0.9425(2) 1.1244(2) 0.0407(7) Uani 1 1 d .
C61 C 0.7623(2) 0.8636(2) 1.0510(2) 0.0397(7) Uani 1 1 d .
C62 C 0.8248(2) 0.8184(3) 1.0253(2) 0.0463(8) Uani 1 1 d .
H62 H 0.8893 0.8346 1.0555 0.056 Uiso 1 1 calc R
C63 C 0.7746(2) 0.7489(2) 0.9507(2) 0.0435(7) Uani 1 1 d .
H63 H 0.7973 0.7076 0.9182 0.052 Uiso 1 1 calc R
C64 C 0.6784(2) 0.7493(2) 0.9293(2) 0.0382(6) Uani 1 1 d .
C65 C 0.6324(2) 0.6230(2) 0.7936(2) 0.0370(6) Uani 1 1 d .
C66 C 0.6829(2) 0.6588(2) 0.7450(2) 0.0427(7) Uani 1 1 d .
H66 H 0.6901 0.7198 0.7461 0.051 Uiso 1 1 calc R
C67 C 0.7232(2) 0.6092(2) 0.6948(2) 0.0452(7) Uani 1 1 d .
H67 H 0.7549 0.6357 0.6609 0.054 Uiso 1 1 calc R
C68 C 0.7178(2) 0.5222(2) 0.6936(2) 0.0442(7) Uani 1 1 d .
H68 H 0.7475 0.4891 0.6612 0.053 Uiso 1 1 calc R
C69 C 0.6682(2) 0.4842(2) 0.7408(2) 0.0423(7) Uani 1 1 d .
C70 C 0.6235(2) 0.5334(2) 0.78720(19) 0.0358(6) Uani 1 1 d .
C71 C 0.6512(2) 0.3999(2) 0.7603(2) 0.0440(7) Uani 1 1 d .
C72 C 0.6842(3) 0.3276(3) 0.7419(2) 0.0534(9) Uani 1 1 d .
H72 H 0.7233 0.3249 0.7064 0.064 Uiso 1 1 calc R
C73 C 0.6591(3) 0.2600(3) 0.7763(2) 0.0581(10) Uani 1 1 d .
H73 H 0.6828 0.2113 0.7659 0.070 Uiso 1 1 calc R
C74 C 0.5999(3) 0.2620(3) 0.8258(3) 0.0555(9) Uani 1 1 d .
H74 H 0.5819 0.2130 0.8469 0.067 Uiso 1 1 calc R
C75 C 0.5653(3) 0.3339(2) 0.8461(2) 0.0485(8) Uani 1 1 d .
C76 C 0.5947(2) 0.4031(2) 0.8129(2) 0.0429(7) Uani 1 1 d .
C77 C 0.5008(3) 0.3294(2) 0.8978(2) 0.0514(8) Uani 1 1 d .
C78 C 0.3938(4) 0.3891(4) 0.9495(4) 0.0932(19) Uani 1 1 d .
H78A H 0.3438 0.3270 0.9275 0.140 Uiso 1 1 calc R
H78B H 0.3654 0.4352 0.9457 0.140 Uiso 1 1 calc R
H78C H 0.4281 0.4036 1.0085 0.140 Uiso 1 1 calc R
C79 C 0.2182(2) 0.7126(2) 0.8491(2) 0.0466(8) Uani 1 1 d .
C80 C 0.1801(2) 0.6922(2) 0.7634(2) 0.0493(8) Uani 1 1 d .
C81 C 0.0831(3) 0.6565(3) 0.7244(3) 0.0679(12) Uani 1 1 d .
C82 C 0.0223(3) 0.6414(3) 0.7680(4) 0.0835(16) Uani 1 1 d .
C83 C 0.0560(3) 0.6639(3) 0.8532(4) 0.0826(16) Uani 1 1 d .
C84 C 0.1528(3) 0.6980(3) 0.8928(3) 0.0604(10) Uani 1 1 d .
C85 C 0.8905(2) 0.9887(2) 1.1767(2) 0.0444(7) Uani 1 1 d .
C86 C 0.9461(3) 1.0751(3) 1.1815(2) 0.0488(8) Uani 1 1 d .
C87 C 1.0416(3) 1.1170(3) 1.2272(3) 0.0625(11) Uani 1 1 d .
C88 C 1.0822(3) 1.0721(3) 1.2712(2) 0.0651(12) Uani 1 1 d .
C89 C 1.0299(3) 0.9869(3) 1.2687(2) 0.0605(10) Uani 1 1 d .
C90 C 0.9349(3) 0.9458(3) 1.2224(2) 0.0525(9) Uani 1 1 d .
F1 F 0.06350(16) 0.57299(15) 0.36557(16) 0.0653(6) Uani 1 1 d .
F2 F -0.11048(18) 0.5292(2) 0.3818(2) 0.0929(9) Uani 1 1 d .
F3 F -0.1475(2) 0.6471(3) 0.5020(3) 0.1080(12) Uani 1 1 d .
F4 F -0.0087(3) 0.8112(3) 0.6059(2) 0.1140(12) Uani 1 1 d .
F5 F 0.1668(2) 0.85572(19) 0.59302(15) 0.0768(7) Uani 1 1 d .
F6 F 0.83642(16) 0.92308(17) 0.50148(19) 0.0827(9) Uani 1 1 d .
F7 F 0.99236(17) 0.90929(19) 0.4625(2) 0.0973(10) Uani 1 1 d .
F8 F 0.97818(18) 0.76138(19) 0.33556(19) 0.0770(7) Uani 1 1 d .
F9 F 0.8081(2) 0.6217(2) 0.2493(2) 0.1062(11) Uani 1 1 d .
F10 F 0.65140(19) 0.6326(2) 0.2887(2) 0.0939(9) Uani 1 1 d .
F11 F 0.23610(17) 0.70909(16) 0.71606(14) 0.0611(6) Uani 1 1 d .
F12 F 0.0496(2) 0.6358(2) 0.6413(2) 0.0991(11) Uani 1 1 d .
F13 F -0.07100(19) 0.6067(2) 0.7301(3) 0.1322(16) Uani 1 1 d .
F14 F -0.0034(2) 0.6509(3) 0.8986(3) 0.1289(14) Uani 1 1 d .
F15 F 0.18321(19) 0.7167(2) 0.97628(18) 0.0795(8) Uani 1 1 d .
F16 F 0.90843(17) 1.12147(16) 1.13924(15) 0.0643(6) Uani 1 1 d .
F17 F 1.09203(19) 1.2011(2) 1.2295(2) 0.0899(9) Uani 1 1 d .
F18 F 1.17437(16) 1.1148(2) 1.31762(17) 0.0903(9) Uani 1 1 d .
F19 F 1.0699(2) 0.9430(2) 1.31126(16) 0.0874(9) Uani 1 1 d .
F20 F 0.88513(18) 0.86198(18) 1.22262(16) 0.0720(7) Uani 1 1 d .
N1 N 0.34405(18) 0.83847(18) 0.43287(17) 0.0384(6) Uani 1 1 d .
H1 H 0.3818 0.8073 0.4361 0.046 Uiso 1 1 calc R
N2 N 0.35278(18) 0.69184(18) 0.46751(17) 0.0404(6) Uani 1 1 d .
N3 N 0.51230(19) 0.70107(19) 0.44473(19) 0.0442(6) Uani 1 1 d .
H3 H 0.4764 0.7234 0.4171 0.053 Uiso 1 1 calc R
N4 N 0.53678(18) 0.86360(18) 0.41440(18) 0.0409(6) Uani 1 1 d .
H4 H 0.5064 0.8387 0.4450 0.049 Uiso 1 1 calc R
N5 N 0.47503(18) 0.73324(17) 0.88821(16) 0.0372(5) Uani 1 1 d .
H5 H 0.5114 0.7846 0.9311 0.045 Uiso 1 1 calc R
N6 N 0.44939(18) 0.85561(18) 1.01900(16) 0.0384(6) Uani 1 1 d .
N7 N 0.62965(19) 0.93539(19) 1.10184(17) 0.0418(6) Uani 1 1 d .
H7 H 0.6068 0.8806 1.0612 0.050 Uiso 1 1 calc R
N8 N 0.67342(18) 0.81895(17) 0.99174(16) 0.0374(5) Uani 1 1 d .
H8A H 0.6230 0.8329 0.9939 0.045 Uiso 1 1 calc R
O1 O 0.27415(15) 0.92759(15) 0.24252(14) 0.0414(5) Uani 1 1 d .
O2 O -0.0035(2) 0.7350(3) 0.0879(3) 0.0955(12) Uani 1 1 d .
O3 O 0.1266(2) 0.7647(2) 0.1904(2) 0.0701(8) Uani 1 1 d .
O4 O 0.57693(16) 0.48411(14) 0.83033(14) 0.0404(5) Uani 1 1 d .
O5 O 0.4876(2) 0.2768(2) 0.9349(2) 0.0658(8) Uani 1 1 d .
O6 O 0.4595(2) 0.3912(2) 0.9004(2) 0.0720(9) Uani 1 1 d .

loop_
_atom_site_aniso_label
_atom_site_aniso_U_11
_atom_site_aniso_U_22
_atom_site_aniso_U_33
_atom_site_aniso_U_23
_atom_site_aniso_U_13
_atom_site_aniso_U_12
C1 0.0353(15) 0.0368(15) 0.0424(17) 0.0159(13) 0.0100(12) 0.0147(13)
C2 0.0354(15) 0.0367(15) 0.0399(16) 0.0156(13) 0.0104(12) 0.0152(13)
C3 0.0412(16) 0.0412(16) 0.0421(16) 0.0156(14) 0.0140(13) 0.0227(14)
C4 0.0365(15) 0.0445(17) 0.0449(17) 0.0170(14) 0.0158(13) 0.0210(14)
C5 0.0356(15) 0.0424(16) 0.0381(16) 0.0126(13) 0.0112(12) 0.0156(13)
C6 0.0363(15) 0.0403(16) 0.0393(16) 0.0117(13) 0.0123(12) 0.0136(13)
C7 0.0393(16) 0.0389(16) 0.0405(16) 0.0146(13) 0.0154(13) 0.0136(13)
C8 0.0466(18) 0.0420(17) 0.054(2) 0.0194(15) 0.0239(15) 0.0159(15)
C9 0.0503(19) 0.0397(17) 0.0502(19) 0.0229(15) 0.0186(15) 0.0176(15)
C10 0.0408(16) 0.0391(16) 0.0461(17) 0.0188(14) 0.0130(13) 0.0163(14)
C11 0.0408(16) 0.0363(16) 0.0517(19) 0.0207(14) 0.0119(14) 0.0157(13)
C12 0.0462(19) 0.0472(19) 0.061(2) 0.0270(17) 0.0106(16) 0.0216(16)
C13 0.0382(17) 0.0508(19) 0.071(2) 0.0292(18) 0.0134(16) 0.0248(15)
C14 0.0352(16) 0.0442(17) 0.058(2) 0.0211(16) 0.0151(14) 0.0202(14)
C15 0.0324(15) 0.0447(18) 0.060(2) 0.0220(16) 0.0136(14) 0.0185(14)
C16 0.0318(15) 0.0420(17) 0.0538(19) 0.0200(15) 0.0142(13) 0.0135(13)
C17 0.0359(16) 0.0468(18) 0.060(2) 0.0213(16) 0.0188(15) 0.0149(14)
C18 0.0419(17) 0.0451(18) 0.0537(19) 0.0254(16) 0.0175(15) 0.0176(15)
C19 0.0370(15) 0.0372(15) 0.0463(17) 0.0180(14) 0.0127(13) 0.0147(13)
C20 0.0398(16) 0.0389(16) 0.0428(17) 0.0160(13) 0.0144(13) 0.0191(13)
C21 0.0443(17) 0.0381(16) 0.0473(18) 0.0164(14) 0.0123(14) 0.0186(14)
C22 0.0508(19) 0.0328(15) 0.0530(19) 0.0151(14) 0.0197(15) 0.0152(14)
C23 0.060(2) 0.0412(17) 0.0512(19) 0.0219(15) 0.0262(16) 0.0276(16)
C24 0.0478(17) 0.0467(17) 0.0434(17) 0.0208(14) 0.0213(14) 0.0295(15)
C25 0.0399(16) 0.0357(15) 0.0431(17) 0.0130(13) 0.0162(13) 0.0184(13)
C26 0.0444(17) 0.059(2) 0.0419(17) 0.0237(16) 0.0204(14) 0.0294(16)
C27 0.054(2) 0.069(2) 0.052(2) 0.0323(19) 0.0254(17) 0.0365(19)
C28 0.050(2) 0.092(3) 0.056(2) 0.039(2) 0.0189(18) 0.038(2)
C29 0.0440(19) 0.088(3) 0.045(2) 0.019(2) 0.0142(16) 0.028(2)
C30 0.0433(18) 0.066(2) 0.0500(19) 0.0217(17) 0.0196(15) 0.0291(17)
C31 0.0418(16) 0.0545(19) 0.0390(16) 0.0186(15) 0.0176(13) 0.0268(15)
C32 0.046(2) 0.064(2) 0.059(2) 0.0185(19) 0.0139(17) 0.0197(19)
C33 0.073(3) 0.081(3) 0.142(5) 0.058(4) 0.043(3) 0.024(3)
C34 0.0456(18) 0.0488(18) 0.0502(19) 0.0239(16) 0.0251(15) 0.0251(15)
C35 0.0454(19) 0.051(2) 0.066(2) 0.0263(18) 0.0252(17) 0.0184(16)
C36 0.0406(19) 0.070(3) 0.094(3) 0.045(2) 0.029(2) 0.0196(19)
C37 0.059(3) 0.101(4) 0.098(4) 0.064(3) 0.050(3) 0.044(3)
C38 0.095(4) 0.112(4) 0.079(3) 0.057(3) 0.065(3) 0.077(3)
C39 0.063(2) 0.066(2) 0.047(2) 0.0202(19) 0.0257(18) 0.032(2)
C40 0.0375(16) 0.0438(17) 0.057(2) 0.0224(16) 0.0171(14) 0.0188(14)
C41 0.0397(17) 0.0412(18) 0.072(2) 0.0170(17) 0.0232(17) 0.0191(15)
C42 0.0401(19) 0.049(2) 0.088(3) 0.019(2) 0.0246(19) 0.0180(16)
C43 0.051(2) 0.064(2) 0.074(3) 0.031(2) 0.0344(19) 0.0356(19)
C44 0.066(3) 0.056(2) 0.062(2) 0.0059(19) 0.022(2) 0.034(2)
C45 0.0427(19) 0.056(2) 0.062(2) 0.0105(18) 0.0093(17) 0.0176(17)
C46 0.0390(15) 0.0337(15) 0.0447(17) 0.0162(13) 0.0174(13) 0.0181(13)
C47 0.0397(16) 0.0317(14) 0.0418(16) 0.0132(12) 0.0178(13) 0.0167(13)
C48 0.0436(17) 0.0363(16) 0.0460(18) 0.0072(14) 0.0119(14) 0.0154(14)
C49 0.0365(16) 0.0411(17) 0.0519(19) 0.0100(15) 0.0117(14) 0.0141(14)
C50 0.0359(15) 0.0363(15) 0.0440(17) 0.0124(13) 0.0154(13) 0.0162(13)
C51 0.0372(15) 0.0402(16) 0.0449(17) 0.0163(14) 0.0183(13) 0.0190(13)
C52 0.0387(15) 0.0408(16) 0.0415(16) 0.0179(13) 0.0178(13) 0.0175(13)
C53 0.0420(17) 0.0507(19) 0.0488(18) 0.0210(15) 0.0212(14) 0.0276(15)
C54 0.0517(19) 0.0422(17) 0.0465(18) 0.0158(14) 0.0252(15) 0.0257(15)
C55 0.0495(18) 0.0371(15) 0.0389(16) 0.0136(13) 0.0207(14) 0.0225(14)
C56 0.0488(18) 0.0426(17) 0.0387(16) 0.0173(14) 0.0206(14) 0.0233(15)
C57 0.056(2) 0.0353(16) 0.0412(17) 0.0091(13) 0.0196(15) 0.0193(15)
C58 0.0504(19) 0.0399(17) 0.0388(17) 0.0062(14) 0.0109(14) 0.0143(15)
C59 0.0421(17) 0.0373(16) 0.0372(16) 0.0101(13) 0.0072(13) 0.0125(13)
C60 0.0392(16) 0.0410(16) 0.0371(16) 0.0109(13) 0.0070(13) 0.0144(14)
C61 0.0426(16) 0.0402(16) 0.0393(16) 0.0142(13) 0.0136(13) 0.0188(14)
C62 0.0387(17) 0.054(2) 0.0496(19) 0.0193(16) 0.0134(14) 0.0223(15)
C63 0.0416(17) 0.0433(17) 0.0465(18) 0.0089(14) 0.0144(14) 0.0232(14)
C64 0.0371(15) 0.0365(15) 0.0460(17) 0.0149(13) 0.0163(13) 0.0181(13)
C65 0.0342(15) 0.0365(15) 0.0401(16) 0.0118(13) 0.0110(12) 0.0150(13)
C66 0.0417(17) 0.0406(17) 0.0468(18) 0.0142(14) 0.0149(14) 0.0173(14)
C67 0.0412(17) 0.0506(19) 0.0448(18) 0.0158(15) 0.0193(14) 0.0155(15)
C68 0.0441(17) 0.0494(18) 0.0416(17) 0.0093(15) 0.0205(14) 0.0223(15)
C69 0.0427(17) 0.0383(16) 0.0437(17) 0.0058(13) 0.0125(14) 0.0209(14)
C70 0.0358(15) 0.0373(15) 0.0373(15) 0.0123(13) 0.0139(12) 0.0168(13)
C71 0.0481(18) 0.0393(17) 0.0432(17) 0.0080(14) 0.0138(14) 0.0208(15)
C72 0.065(2) 0.049(2) 0.052(2) 0.0114(16) 0.0221(18) 0.0329(18)
C73 0.076(3) 0.050(2) 0.057(2) 0.0127(18) 0.022(2) 0.040(2)
C74 0.075(3) 0.0435(19) 0.061(2) 0.0214(17) 0.0257(19) 0.0337(19)
C75 0.061(2) 0.0394(17) 0.0480(19) 0.0139(15) 0.0169(16) 0.0244(16)
C76 0.0491(18) 0.0338(15) 0.0472(18) 0.0100(14) 0.0151(14) 0.0216(14)
C77 0.065(2) 0.0399(18) 0.060(2) 0.0241(17) 0.0234(18) 0.0260(17)
C78 0.130(5) 0.102(4) 0.131(5) 0.079(4) 0.102(4) 0.081(4)
C79 0.0373(16) 0.0439(18) 0.061(2) 0.0162(16) 0.0186(15) 0.0179(14)
C80 0.0427(18) 0.0413(18) 0.060(2) 0.0139(16) 0.0074(16) 0.0194(15)
C81 0.053(2) 0.051(2) 0.082(3) 0.015(2) -0.004(2) 0.0191(19)
C82 0.039(2) 0.067(3) 0.125(5) 0.017(3) 0.006(3) 0.021(2)
C83 0.045(2) 0.070(3) 0.136(5) 0.028(3) 0.044(3) 0.023(2)
C84 0.045(2) 0.066(2) 0.071(3) 0.021(2) 0.0246(19) 0.0212(19)
C85 0.0435(17) 0.0479(18) 0.0369(16) 0.0090(14) 0.0109(13) 0.0173(15)
C86 0.0485(19) 0.053(2) 0.0449(19) 0.0133(16) 0.0160(15) 0.0220(16)
C87 0.048(2) 0.056(2) 0.060(2) -0.0012(19) 0.0215(18) 0.0043(18)
C88 0.0389(19) 0.087(3) 0.043(2) -0.009(2) 0.0035(15) 0.025(2)
C89 0.054(2) 0.077(3) 0.045(2) 0.0101(19) 0.0083(17) 0.033(2)
C90 0.051(2) 0.062(2) 0.0429(19) 0.0157(17) 0.0111(15) 0.0245(18)
F1 0.0554(13) 0.0434(11) 0.0830(16) 0.0065(11) 0.0239(12) 0.0122(10)
F2 0.0455(14) 0.0834(19) 0.139(3) 0.0480(19) 0.0234(15) 0.0049(13)
F3 0.0722(18) 0.155(3) 0.173(3) 0.107(3) 0.086(2) 0.069(2)
F4 0.147(3) 0.161(3) 0.108(2) 0.061(2) 0.097(2) 0.108(3)
F5 0.0943(19) 0.0798(17) 0.0508(13) 0.0040(12) 0.0265(13) 0.0401(15)
F6 0.0471(13) 0.0569(14) 0.114(2) -0.0114(14) 0.0282(13) 0.0146(11)
F7 0.0390(12) 0.0681(16) 0.156(3) 0.0034(17) 0.0373(15) 0.0102(12)
F8 0.0661(15) 0.0873(18) 0.111(2) 0.0428(16) 0.0557(15) 0.0487(14)
F9 0.096(2) 0.095(2) 0.100(2) -0.0165(18) 0.0332(18) 0.0434(18)
F10 0.0593(16) 0.0713(17) 0.105(2) -0.0136(15) 0.0108(15) 0.0127(13)
F11 0.0680(14) 0.0565(13) 0.0519(12) 0.0174(10) 0.0112(11) 0.0206(11)
F12 0.088(2) 0.0766(18) 0.094(2) 0.0271(16) -0.0315(16) 0.0207(15)
F13 0.0357(14) 0.096(2) 0.215(4) 0.019(3) -0.0018(19) 0.0190(15)
F14 0.0631(18) 0.134(3) 0.185(4) 0.038(3) 0.077(2) 0.0221(19)
F15 0.0731(16) 0.0893(19) 0.0785(18) 0.0273(15) 0.0447(14) 0.0217(14)
F16 0.0643(14) 0.0529(13) 0.0715(15) 0.0241(11) 0.0200(12) 0.0152(11)
F17 0.0600(16) 0.0716(17) 0.105(2) 0.0089(16) 0.0273(15) -0.0014(13)
F18 0.0375(12) 0.121(2) 0.0674(16) -0.0127(15) 0.0017(11) 0.0209(14)
F19 0.0788(17) 0.120(2) 0.0636(16) 0.0234(16) -0.0011(13) 0.0613(17)
F20 0.0748(16) 0.0674(15) 0.0714(16) 0.0348(13) 0.0064(12) 0.0249(13)
N1 0.0345(13) 0.0392(13) 0.0457(15) 0.0168(12) 0.0142(11) 0.0169(11)
N2 0.0386(14) 0.0383(14) 0.0486(15) 0.0174(12) 0.0152(12) 0.0175(11)
N3 0.0346(13) 0.0434(15) 0.0625(18) 0.0285(14) 0.0137(12) 0.0176(12)
N4 0.0354(13) 0.0427(14) 0.0566(17) 0.0279(13) 0.0182(12) 0.0192(12)
N5 0.0360(13) 0.0338(13) 0.0395(14) 0.0063(11) 0.0131(10) 0.0154(11)
N6 0.0398(14) 0.0373(13) 0.0405(14) 0.0128(11) 0.0141(11) 0.0178(11)
N7 0.0421(14) 0.0382(14) 0.0417(14) 0.0071(11) 0.0107(11) 0.0185(12)
N8 0.0337(13) 0.0351(13) 0.0436(14) 0.0112(11) 0.0114(11) 0.0160(11)
O1 0.0381(11) 0.0421(12) 0.0454(12) 0.0167(10) 0.0119(9) 0.0164(10)
O2 0.0569(19) 0.089(2) 0.104(3) 0.037(2) -0.0104(18) -0.0020(18)
O3 0.0523(16) 0.0616(17) 0.092(2) 0.0330(17) 0.0168(15) 0.0139(14)
O4 0.0471(12) 0.0330(11) 0.0485(13) 0.0143(10) 0.0201(10) 0.0218(10)
O5 0.085(2) 0.0630(17) 0.084(2) 0.0458(16) 0.0450(17) 0.0435(16)
O6 0.101(2) 0.0744(19) 0.100(2) 0.0595(18) 0.072(2) 0.0606(18)

loop_
_atom_type_symbol
_atom_type_description
_atom_type_scat_dispersion_real
_atom_type_scat_dispersion_imag
_atom_type_scat_source
C C 0.0033 0.0016 'International Tables Vol C Tables 4.2.6.8 and 6.1.1.4'
H H 0.0000 0.0000 'International Tables Vol C Tables 4.2.6.8 and 6.1.1.4'
N N 0.0061 0.0033 'International Tables Vol C Tables 4.2.6.8 and 6.1.1.4'
O O 0.0106 0.0060 'International Tables Vol C Tables 4.2.6.8 and 6.1.1.4'
F F 0.0171 0.0103 'International Tables Vol C Tables 4.2.6.8 and 6.1.1.4'

loop_
_geom_angle_atom_site_label_1
_geom_angle_atom_site_label_2
_geom_angle_atom_site_label_3
_geom_angle
C19 C1 C2 126.6(3)
C19 C1 C20 115.8(3)
C2 C1 C20 117.4(3)
N1 C2 C1 126.6(3)
N1 C2 C3 106.3(3)
C1 C2 C3 126.9(3)
C4 C3 C2 108.4(3)
C4 C3 H3A 125.8
C2 C3 H3A 125.8
C3 C4 C5 108.7(3)
C3 C4 H4A 125.7
C5 C4 H4A 125.7
N1 C5 C6 123.4(3)
N1 C5 C4 106.0(3)
C6 C5 C4 130.6(3)
C5 C6 C7 123.2(3)
C5 C6 C34 119.1(3)
C7 C6 C34 117.7(3)
N2 C7 C6 119.5(3)
N2 C7 C8 108.6(3)
C6 C7 C8 131.6(3)
C9 C8 C7 107.4(3)
C9 C8 H8 126.3
C7 C8 H8 126.3
C8 C9 C10 106.5(3)
C8 C9 H9 126.7
C10 C9 H9 126.7
N2 C10 C11 113.9(3)
N2 C10 C9 109.7(3)
C11 C10 C9 136.3(3)
N3 C11 C10 115.4(3)
N3 C11 C12 105.4(3)
C10 C11 C12 138.6(3)
C13 C12 C11 107.8(3)
C13 C12 H12 126.1
C11 C12 H12 126.1
C12 C13 C14 108.8(3)
C12 C13 H13 125.6
C14 C13 H13 125.6
N3 C14 C13 105.3(3)
N3 C14 C15 119.6(3)
C13 C14 C15 135.0(3)
C16 C15 C14 123.7(3)
C16 C15 C40 117.8(3)
C14 C15 C40 118.3(3)
C15 C16 N4 124.5(3)
C15 C16 C17 129.8(3)
N4 C16 C17 105.6(3)
C18 C17 C16 109.2(3)
C18 C17 H17 125.4
C16 C17 H17 125.4
C17 C18 C19 109.4(3)
C17 C18 H18 125.3
C19 C18 H18 125.3
N4 C19 C1 125.8(3)
N4 C19 C18 105.4(3)
C1 C19 C18 128.5(3)
C25 C20 C21 114.6(3)
C25 C20 C1 122.1(3)
C21 C20 C1 123.2(3)
C22 C21 C20 122.8(3)
C22 C21 H21 118.6
C20 C21 H21 118.6
C23 C22 C21 121.1(3)
C23 C22 H22 119.5
C21 C22 H22 119.5
C22 C23 C24 117.9(3)
C22 C23 H23 121.0
C24 C23 H23 121.0
C25 C24 C23 119.6(3)
C25 C24 C26 105.4(3)
C23 C24 C26 134.9(3)
O1 C25 C20 124.4(3)
O1 C25 C24 111.5(3)
C20 C25 C24 124.0(3)
C31 C26 C27 119.9(3)
C31 C26 C24 105.8(3)
C27 C26 C24 134.4(3)
C28 C27 C26 118.3(4)
C28 C27 H27 120.9
C26 C27 H27 120.9
C27 C28 C29 121.5(4)
C27 C28 H28 119.3
C29 C28 H28 119.3
C28 C29 C30 123.0(4)
C28 C29 H29 118.5
C30 C29 H29 118.5
C29 C30 C31 114.2(4)
C29 C30 C32 119.7(4)
C31 C30 C32 126.0(3)
O1 C31 C26 111.6(3)
O1 C31 C30 125.2(3)
C26 C31 C30 123.1(3)
O2 C32 O3 123.8(4)
O2 C32 C30 122.2(4)
O3 C32 C30 114.0(3)
O3 C33 H33A 109.5
O3 C33 H33B 109.5
H33A C33 H33B 109.5
O3 C33 H33C 109.5
H33A C33 H33C 109.5
H33B C33 H33C 109.5
C39 C34 C35 115.5(3)
C39 C34 C6 123.2(3)
C35 C34 C6 121.3(3)
F1 C35 C36 117.0(4)
F1 C35 C34 119.8(3)
C36 C35 C34 123.1(4)
F2 C36 C37 119.5(4)
F2 C36 C35 120.8(4)
C37 C36 C35 119.7(4)
F3 C37 C36 121.2(5)
F3 C37 C38 118.7(5)
C36 C37 C38 120.1(4)
F4 C38 C37 120.8(4)
F4 C38 C39 120.0(5)
C37 C38 C39 119.2(4)
F5 C39 C34 120.1(3)
F5 C39 C38 117.5(4)
C34 C39 C38 122.4(4)
C45 C40 C41 117.0(3)
C45 C40 C15 120.5(3)
C41 C40 C15 122.4(3)
F6 C41 C42 118.2(3)
F6 C41 C40 120.3(3)
C42 C41 C40 121.4(3)
F7 C42 C43 118.9(3)
F7 C42 C41 121.1(4)
C43 C42 C41 119.9(4)
F8 C43 C42 119.9(4)
F8 C43 C44 120.2(4)
C42 C43 C44 119.9(3)
F9 C44 C45 122.3(4)
F9 C44 C43 119.0(4)
C45 C44 C43 118.7(4)
F10 C45 C40 119.9(3)
F10 C45 C44 117.1(4)
C40 C45 C44 123.0(4)
C47 C46 C64 125.7(3)
C47 C46 C65 119.0(3)
C64 C46 C65 115.2(3)
N5 C47 C46 124.5(3)
N5 C47 C48 106.1(3)
C46 C47 C48 129.3(3)
C49 C48 C47 107.6(3)
C49 C48 H48 126.2
C47 C48 H48 126.2
C48 C49 C50 109.8(3)
C48 C49 H49 125.1
C50 C49 H49 125.1
N5 C50 C51 125.2(3)
N5 C50 C49 105.2(3)
C51 C50 C49 129.6(3)
C50 C51 C52 123.3(3)
C50 C51 C79 119.3(3)
C52 C51 C79 117.4(3)
N6 C52 C53 106.8(3)
N6 C52 C51 119.7(3)
C53 C52 C51 133.0(3)
C54 C53 C52 108.2(3)
C54 C53 H53 125.9
C52 C53 H53 125.9
C53 C54 C55 108.1(3)
C53 C54 H54 125.9
C55 C54 H54 125.9
N6 C55 C56 115.5(3)
N6 C55 C54 106.6(3)
C56 C55 C54 136.8(3)
N7 C56 C55 115.8(3)
N7 C56 C57 105.7(3)
C55 C56 C57 138.5(3)
C58 C57 C56 107.9(3)
C58 C57 H57 126.0
C56 C57 H57 126.0
C57 C58 C59 108.8(3)
C57 C58 H58 125.6
C59 C58 H58 125.6
N7 C59 C60 118.6(3)
N7 C59 C58 104.8(3)
C60 C59 C58 136.5(3)
C59 C60 C61 122.8(3)
C59 C60 C85 119.2(3)
C61 C60 C85 118.0(3)
N8 C61 C60 125.1(3)
N8 C61 C62 109.3(3)
C60 C61 C62 125.5(3)
C63 C62 C61 107.4(3)
C63 C62 H62 126.3
C61 C62 H62 126.3
C62 C63 C64 107.0(3)
C62 C63 H63 126.5
C64 C63 H63 126.5
N8 C64 C46 126.8(3)
N8 C64 C63 109.0(3)
C46 C64 C63 124.1(3)
C70 C65 C66 115.0(3)
C70 C65 C46 123.8(3)
C66 C65 C46 120.6(3)
C67 C66 C65 122.7(3)
C67 C66 H66 118.6
C65 C66 H66 118.6
C68 C67 C66 120.6(3)
C68 C67 H67 119.7
C66 C67 H67 119.7
C67 C68 C69 118.3(3)
C67 C68 H68 120.9
C69 C68 H68 120.9
C68 C69 C70 120.1(3)
C68 C69 C71 135.1(3)
C70 C69 C71 104.8(3)
C65 C70 O4 125.0(3)
C65 C70 C69 123.0(3)
O4 C70 C69 111.8(3)
C76 C71 C72 119.9(3)
C76 C71 C69 106.4(3)
C72 C71 C69 133.5(3)
C73 C72 C71 118.6(4)
C73 C72 H72 120.7
C71 C72 H72 120.7
C72 C73 C74 120.9(3)
C72 C73 H73 119.6
C74 C73 H73 119.6
C73 C74 C75 122.3(4)
C73 C74 H74 118.9
C75 C74 H74 118.9
C76 C75 C74 115.5(3)
C76 C75 C77 125.9(3)
C74 C75 C77 118.6(3)
O4 C76 C71 111.5(3)
O4 C76 C75 125.7(3)
C71 C76 C75 122.7(3)
O5 C77 O6 122.9(4)
O5 C77 C75 123.9(3)
O6 C77 C75 113.2(3)
O6 C78 H78A 109.5
O6 C78 H78B 109.5
H78A C78 H78B 109.5
O6 C78 H78C 109.5
H78A C78 H78C 109.5
H78B C78 H78C 109.5
C80 C79 C84 115.7(3)
C80 C79 C51 123.1(3)
C84 C79 C51 121.2(3)
F11 C80 C81 117.4(4)
F11 C80 C79 121.0(3)
C81 C80 C79 121.5(4)
C82 C81 F12 119.4(4)
C82 C81 C80 121.2(5)
F12 C81 C80 119.4(5)
F13 C82 C81 121.0(6)
F13 C82 C83 119.4(6)
C81 C82 C83 119.6(4)
F14 C83 C82 120.9(5)
F14 C83 C84 119.2(6)
C82 C83 C84 119.8(4)
F15 C84 C83 118.1(4)
F15 C84 C79 119.9(3)
C83 C84 C79 122.0(4)
C86 C85 C90 116.3(3)
C86 C85 C60 122.0(3)
C90 C85 C60 121.7(3)
F16 C86 C85 119.9(3)
F16 C86 C87 117.6(4)
C85 C86 C87 122.4(4)
F17 C87 C88 121.0(4)
F17 C87 C86 119.7(4)
C88 C87 C86 119.3(4)
F18 C88 C89 121.0(4)
F18 C88 C87 118.7(5)
C89 C88 C87 120.3(4)
F19 C89 C88 120.2(4)
F19 C89 C90 120.1(4)
C88 C89 C90 119.7(4)
F20 C90 C89 117.9(4)
F20 C90 C85 120.2(3)
C89 C90 C85 122.0(4)
C2 N1 C5 110.6(3)
C2 N1 H1 124.7
C5 N1 H1 124.7
C10 N2 C7 107.7(3)
C11 N3 C14 112.7(3)
C11 N3 H3 123.6
C14 N3 H3 123.6
C19 N4 C16 110.4(3)
C19 N4 H4 124.8
C16 N4 H4 124.8
C47 N5 C50 111.3(3)
C47 N5 H5 124.3
C50 N5 H5 124.3
C52 N6 C55 110.2(3)
C56 N7 C59 112.7(3)
C56 N7 H7 123.7
C59 N7 H7 123.7
C64 N8 C61 107.2(3)
C64 N8 H8A 126.4
C61 N8 H8A 126.4
C31 O1 C25 105.7(2)
C32 O3 C33 117.6(4)
C76 O4 C70 105.5(2)
C77 O6 C78 115.7(3)

loop_
_geom_bond_atom_site_label_1
_geom_bond_atom_site_label_2
_geom_bond_distance
C1 C19 1.402(4)
C1 C2 1.410(4)
C1 C20 1.490(4)
C2 N1 1.372(4)
C2 C3 1.448(4)
C3 C4 1.353(4)
C3 H3A 0.9500
C4 C5 1.439(4)
C4 H4A 0.9500
C5 N1 1.391(4)
C5 C6 1.396(4)
C6 C7 1.418(4)
C6 C34 1.480(4)
C7 N2 1.368(4)
C7 C8 1.434(4)
C8 C9 1.370(5)
C8 H8 0.9500
C9 C10 1.428(5)
C9 H9 0.9500
C10 N2 1.361(4)
C10 C11 1.415(5)
C11 N3 1.361(4)
C11 C12 1.417(5)
C12 C13 1.382(5)
C12 H12 0.9500
C13 C14 1.407(5)
C13 H13 0.9500
C14 N3 1.362(4)
C14 C15 1.410(5)
C15 C16 1.397(4)
C15 C40 1.500(4)
C16 N4 1.404(4)
C16 C17 1.418(5)
C17 C18 1.362(5)
C17 H17 0.9500
C18 C19 1.423(4)
C18 H18 0.9500
C19 N4 1.399(4)
C20 C25 1.387(4)
C20 C21 1.398(5)
C21 C22 1.394(5)
C21 H21 0.9500
C22 C23 1.379(5)
C22 H22 0.9500
C23 C24 1.397(5)
C23 H23 0.9500
C24 C25 1.396(4)
C24 C26 1.456(5)
C25 O1 1.385(4)
C26 C31 1.391(5)
C26 C27 1.391(5)
C27 C28 1.371(6)
C27 H27 0.9500
C28 C29 1.373(6)
C28 H28 0.9500
C29 C30 1.403(5)
C29 H29 0.9500
C30 C31 1.410(5)
C30 C32 1.464(6)
C31 O1 1.381(4)
C32 O2 1.206(5)
C32 O3 1.322(5)
C33 O3 1.447(6)
C33 H33A 0.9800
C33 H33B 0.9800
C33 H33C 0.9800
C34 C39 1.384(5)
C34 C35 1.395(5)
C35 F1 1.337(4)
C35 C36 1.388(5)
C36 F2 1.330(5)
C36 C37 1.350(7)
C37 F3 1.330(5)
C37 C38 1.391(8)
C38 F4 1.326(5)
C38 C39 1.399(6)
C39 F5 1.333(5)
C40 C45 1.371(5)
C40 C41 1.386(5)
C41 F6 1.328(4)
C41 C42 1.380(5)
C42 F7 1.332(5)
C42 C43 1.373(6)
C43 F8 1.338(4)
C43 C44 1.384(6)
C44 F9 1.335(5)
C44 C45 1.374(5)
C45 F10 1.344(5)
C46 C47 1.398(4)
C46 C64 1.407(5)
C46 C65 1.503(4)
C47 N5 1.379(4)
C47 C48 1.437(4)
C48 C49 1.367(5)
C48 H48 0.9500
C49 C50 1.423(5)
C49 H49 0.9500
C50 N5 1.386(4)
C50 C51 1.404(4)
C51 C52 1.427(5)
C51 C79 1.486(5)
C52 N6 1.371(4)
C52 C53 1.413(4)
C53 C54 1.377(5)
C53 H53 0.9500
C54 C55 1.414(4)
C54 H54 0.9500
C55 N6 1.381(4)
C55 C56 1.412(5)
C56 N7 1.357(4)
C56 C57 1.420(5)
C57 C58 1.371(5)
C57 H57 0.9500
C58 C59 1.422(4)
C58 H58 0.9500
C59 N7 1.366(4)
C59 C60 1.396(5)
C60 C61 1.417(4)
C60 C85 1.498(5)
C61 N8 1.383(4)
C61 C62 1.444(4)
C62 C63 1.350(5)
C62 H62 0.9500
C63 C64 1.466(4)
C63 H63 0.9500
C64 N8 1.364(4)
C65 C70 1.380(4)
C65 C66 1.391(4)
C66 C67 1.390(5)
C66 H66 0.9500
C67 C68 1.374(5)
C67 H67 0.9500
C68 C69 1.376(5)
C68 H68 0.9500
C69 C70 1.400(4)
C69 C71 1.451(5)
C70 O4 1.387(4)
C71 C76 1.391(5)
C71 C72 1.393(5)
C72 C73 1.378(6)
C72 H72 0.9500
C73 C74 1.384(6)
C73 H73 0.9500
C74 C75 1.405(5)
C74 H74 0.9500
C75 C76 1.395(5)
C75 C77 1.476(5)
C76 O4 1.379(4)
C77 O5 1.195(4)
C77 O6 1.330(4)
C78 O6 1.456(5)
C78 H78A 0.9800
C78 H78B 0.9800
C78 H78C 0.9800
C79 C80 1.390(5)
C79 C84 1.393(5)
C80 F11 1.335(4)
C80 C81 1.385(5)
C81 C82 1.335(8)
C81 F12 1.341(6)
C82 F13 1.332(5)
C82 C83 1.370(8)
C83 F14 1.340(6)
C83 C84 1.384(6)
C84 F15 1.347(5)
C85 C86 1.374(5)
C85 C90 1.394(5)
C86 F16 1.350(4)
C86 C87 1.385(5)
C87 F17 1.335(5)
C87 C88 1.372(7)
C88 F18 1.347(4)
C88 C89 1.357(7)
C89 F19 1.337(5)
C89 C90 1.382(5)
C90 F20 1.345(5)
N1 H1 0.8800
N3 H3 0.8800
N4 H4 0.8800
N5 H5 0.8800
N7 H7 0.8800
N8 H8A 0.8800

loop_
_geom_torsion_atom_site_label_1
_geom_torsion_atom_site_label_2
_geom_torsion_atom_site_label_3
_geom_torsion_atom_site_label_4
_geom_torsion
C19 C1 C2 N1 -8.3(5)
C20 C1 C2 N1 166.4(3)
C19 C1 C2 C3 177.7(3)
C20 C1 C2 C3 -7.7(5)
N1 C2 C3 C4 -2.2(4)
C1 C2 C3 C4 172.9(3)
C2 C3 C4 C5 1.5(4)
C3 C4 C5 N1 -0.3(4)
C3 C4 C5 C6 -179.4(3)
N1 C5 C6 C7 4.6(5)
C4 C5 C6 C7 -176.4(3)
N1 C5 C6 C34 -175.0(3)
C4 C5 C6 C34 4.1(5)
C5 C6 C7 N2 -5.8(5)
C34 C6 C7 N2 173.7(3)
C5 C6 C7 C8 167.1(3)
C34 C6 C7 C8 -13.3(5)
N2 C7 C8 C9 2.2(4)
C6 C7 C8 C9 -171.3(3)
C7 C8 C9 C10 -1.4(4)
C8 C9 C10 N2 0.1(4)
C8 C9 C10 C11 177.1(4)
N2 C10 C11 N3 -7.4(4)
C9 C10 C11 N3 175.7(4)
N2 C10 C11 C12 161.8(4)
C9 C10 C11 C12 -15.1(8)
N3 C11 C12 C13 0.4(4)
C10 C11 C12 C13 -169.5(4)
C11 C12 C13 C14 1.1(4)
C12 C13 C14 N3 -2.1(4)
C12 C13 C14 C15 174.0(4)
N3 C14 C15 C16 15.4(6)
C13 C14 C15 C16 -160.4(4)
N3 C14 C15 C40 -159.5(3)
C13 C14 C15 C40 24.8(6)
C14 C15 C16 N4 10.3(6)
C40 C15 C16 N4 -174.8(3)
C14 C15 C16 C17 -164.7(4)
C40 C15 C16 C17 10.2(6)
C15 C16 C17 C18 176.3(4)
N4 C16 C17 C18 0.6(4)
C16 C17 C18 C19 -0.1(4)
C2 C1 C19 N4 -8.1(5)
C20 C1 C19 N4 177.2(3)
C2 C1 C19 C18 164.8(3)
C20 C1 C19 C18 -10.0(5)
C17 C18 C19 N4 -0.4(4)
C17 C18 C19 C1 -174.3(3)
C19 C1 C20 C25 121.8(3)
C2 C1 C20 C25 -53.4(4)
C19 C1 C20 C21 -54.1(4)
C2 C1 C20 C21 130.7(3)
C25 C20 C21 C22 0.0(5)
C1 C20 C21 C22 176.2(3)
C20 C21 C22 C23 0.6(5)
C21 C22 C23 C24 -0.4(5)
C22 C23 C24 C25 -0.3(5)
C22 C23 C24 C26 -176.1(3)
C21 C20 C25 O1 176.6(3)
C1 C20 C25 O1 0.4(5)
C21 C20 C25 C24 -0.7(5)
C1 C20 C25 C24 -177.0(3)
C23 C24 C25 O1 -176.7(3)
C26 C24 C25 O1 0.2(3)
C23 C24 C25 C20 0.9(5)
C26 C24 C25 C20 177.9(3)
C25 C24 C26 C31 -0.1(3)
C23 C24 C26 C31 176.1(4)
C25 C24 C26 C27 -179.4(4)
C23 C24 C26 C27 -3.1(7)
C31 C26 C27 C28 -1.6(5)
C24 C26 C27 C28 177.5(4)
C26 C27 C28 C29 1.1(6)
C27 C28 C29 C30 0.7(6)
C28 C29 C30 C31 -1.9(5)
C28 C29 C30 C32 174.5(4)
C27 C26 C31 O1 179.3(3)
C24 C26 C31 O1 0.0(3)
C27 C26 C31 C30 0.4(5)
C24 C26 C31 C30 -179.0(3)
C29 C30 C31 O1 -177.5(3)
C32 C30 C31 O1 6.4(5)
C29 C30 C31 C26 1.3(5)
C32 C30 C31 C26 -174.8(3)
C29 C30 C32 O2 -4.5(6)
C31 C30 C32 O2 171.4(4)
C29 C30 C32 O3 178.2(3)
C31 C30 C32 O3 -5.9(6)
C5 C6 C34 C39 -61.8(5)
C7 C6 C34 C39 118.6(4)
C5 C6 C34 C35 118.0(4)
C7 C6 C34 C35 -61.6(4)
C39 C34 C35 F1 176.6(3)
C6 C34 C35 F1 -3.2(5)
C39 C34 C35 C36 -0.1(6)
C6 C34 C35 C36 -179.9(4)
F1 C35 C36 F2 1.9(6)
C34 C35 C36 F2 178.7(4)
F1 C35 C36 C37 -177.5(4)
C34 C35 C36 C37 -0.8(6)
F2 C36 C37 F3 1.5(7)
C35 C36 C37 F3 -179.0(4)
F2 C36 C37 C38 -177.9(4)
C35 C36 C37 C38 1.6(7)
F3 C37 C38 F4 1.6(7)
C36 C37 C38 F4 -179.1(4)
F3 C37 C38 C39 179.0(4)
C36 C37 C38 C39 -1.6(7)
C35 C34 C39 F5 178.2(3)
C6 C34 C39 F5 -2.0(5)
C35 C34 C39 C38 0.1(6)
C6 C34 C39 C38 179.9(4)
F4 C38 C39 F5 0.1(6)
C37 C38 C39 F5 -177.4(4)
F4 C38 C39 C34 178.2(4)
C37 C38 C39 C34 0.7(6)
C16 C15 C40 C45 -108.9(4)
C14 C15 C40 C45 66.3(5)
C16 C15 C40 C41 71.9(5)
C14 C15 C40 C41 -112.9(4)
C45 C40 C41 F6 -178.4(4)
C15 C40 C41 F6 0.9(6)
C45 C40 C41 C42 1.2(6)
C15 C40 C41 C42 -179.6(4)
F6 C41 C42 F7 2.1(6)
C40 C41 C42 F7 -177.4(4)
F6 C41 C42 C43 179.4(4)
C40 C41 C42 C43 -0.1(6)
F7 C42 C43 F8 -2.0(6)
C41 C42 C43 F8 -179.3(4)
F7 C42 C43 C44 176.7(4)
C41 C42 C43 C44 -0.6(6)
F8 C43 C44 F9 -0.7(6)
C42 C43 C44 F9 -179.4(4)
F8 C43 C44 C45 179.0(4)
C42 C43 C44 C45 0.3(7)
C41 C40 C45 F10 179.8(4)
C15 C40 C45 F10 0.6(6)
C41 C40 C45 C44 -1.5(6)
C15 C40 C45 C44 179.2(4)
F9 C44 C45 F10 -0.9(7)
C43 C44 C45 F10 179.5(4)
F9 C44 C45 C40 -179.5(4)
C43 C44 C45 C40 0.8(7)
C64 C46 C47 N5 9.2(5)
C65 C46 C47 N5 -170.7(3)
C64 C46 C47 C48 -167.6(3)
C65 C46 C47 C48 12.5(5)
N5 C47 C48 C49 -1.5(4)
C46 C47 C48 C49 175.7(3)
C47 C48 C49 C50 2.1(4)
C48 C49 C50 N5 -1.9(4)
C48 C49 C50 C51 177.2(3)
N5 C50 C51 C52 -4.9(5)
C49 C50 C51 C52 176.3(3)
N5 C50 C51 C79 172.6(3)
C49 C50 C51 C79 -6.2(5)
C50 C51 C52 N6 -17.7(5)
C79 C51 C52 N6 164.7(3)
C50 C51 C52 C53 153.5(3)
C79 C51 C52 C53 -24.0(5)
N6 C52 C53 C54 2.1(4)
C51 C52 C53 C54 -169.9(3)
C52 C53 C54 C55 -1.2(4)
C53 C54 C55 N6 -0.3(4)
C53 C54 C55 C56 166.6(4)
N6 C55 C56 N7 8.1(4)
C54 C55 C56 N7 -157.9(4)
N6 C55 C56 C57 -175.0(4)
C54 C55 C56 C57 19.0(7)
N7 C56 C57 C58 1.1(4)
C55 C56 C57 C58 -176.1(4)
C56 C57 C58 C59 0.4(4)
C57 C58 C59 N7 -1.6(4)
C57 C58 C59 C60 174.2(4)
N7 C59 C60 C61 6.1(5)
C58 C59 C60 C61 -169.3(4)
N7 C59 C60 C85 -176.7(3)
C58 C59 C60 C85 7.9(6)
C59 C60 C61 N8 4.1(5)
C85 C60 C61 N8 -173.1(3)
C59 C60 C61 C62 -177.3(3)
C85 C60 C61 C62 5.5(5)
N8 C61 C62 C63 1.4(4)
C60 C61 C62 C63 -177.4(3)
C61 C62 C63 C64 -0.8(4)
C47 C46 C64 N8 -7.3(5)
C65 C46 C64 N8 172.6(3)
C47 C46 C64 C63 169.7(3)
C65 C46 C64 C63 -10.4(4)
C62 C63 C64 N8 0.0(4)
C62 C63 C64 C46 -177.5(3)
C47 C46 C65 C70 -81.3(4)
C64 C46 C65 C70 98.8(4)
C47 C46 C65 C66 108.2(3)
C64 C46 C65 C66 -71.6(4)
C70 C65 C66 C67 -1.2(5)
C46 C65 C66 C67 170.0(3)
C65 C66 C67 C68 -2.5(5)
C66 C67 C68 C69 2.6(5)
C67 C68 C69 C70 1.1(5)
C67 C68 C69 C71 -175.4(4)
C66 C65 C70 O4 179.5(3)
C46 C65 C70 O4 8.6(5)
C66 C65 C70 C69 5.0(5)
C46 C65 C70 C69 -165.9(3)
C68 C69 C70 C65 -5.1(5)
C71 C69 C70 C65 172.3(3)
C68 C69 C70 O4 179.8(3)
C71 C69 C70 O4 -2.8(4)
C68 C69 C71 C76 179.5(4)
C70 C69 C71 C76 2.7(4)
C68 C69 C71 C72 4.6(7)
C70 C69 C71 C72 -172.2(4)
C76 C71 C72 C73 0.5(6)
C69 C71 C72 C73 174.9(4)
C71 C72 C73 C74 2.1(6)
C72 C73 C74 C75 -2.4(6)
C73 C74 C75 C76 0.0(6)
C73 C74 C75 C77 178.7(4)
C72 C71 C76 O4 174.0(3)
C69 C71 C76 O4 -1.8(4)
C72 C71 C76 C75 -3.0(6)
C69 C71 C76 C75 -178.7(3)
C74 C75 C76 O4 -173.9(3)
C77 C75 C76 O4 7.6(6)
C74 C75 C76 C71 2.6(5)
C77 C75 C76 C71 -175.9(4)
C76 C75 C77 O5 -169.0(4)
C74 C75 C77 O5 12.5(6)
C76 C75 C77 O6 9.8(6)
C74 C75 C77 O6 -168.7(4)
C50 C51 C79 C80 -50.4(5)
C52 C51 C79 C80 127.2(4)
C50 C51 C79 C84 129.9(4)
C52 C51 C79 C84 -52.4(5)
C84 C79 C80 F11 175.7(3)
C51 C79 C80 F11 -3.9(5)
C84 C79 C80 C81 -2.2(5)
C51 C79 C80 C81 178.2(3)
F11 C80 C81 C82 -177.1(4)
C79 C80 C81 C82 0.9(6)
F11 C80 C81 F12 3.6(5)
C79 C80 C81 F12 -178.4(3)
F12 C81 C82 F13 -0.4(7)
C80 C81 C82 F13 -179.7(4)
F12 C81 C82 C83 -178.9(4)
C80 C81 C82 C83 1.8(7)
F13 C82 C83 F14 0.4(8)
C81 C82 C83 F14 179.0(5)
F13 C82 C83 C84 178.4(4)
C81 C82 C83 C84 -3.0(8)
F14 C83 C84 F15 -0.1(7)
C82 C83 C84 F15 -178.1(4)
F14 C83 C84 C79 179.7(4)
C82 C83 C84 C79 1.7(7)
C80 C79 C84 F15 -179.4(3)
C51 C79 C84 F15 0.3(6)
C80 C79 C84 C83 0.9(6)
C51 C79 C84 C83 -179.5(4)
C59 C60 C85 C86 -67.1(4)
C61 C60 C85 C86 110.2(4)
C59 C60 C85 C90 113.8(4)
C61 C60 C85 C90 -68.9(4)
C90 C85 C86 F16 -179.8(3)
C60 C85 C86 F16 1.0(5)
C90 C85 C86 C87 1.6(5)
C60 C85 C86 C87 -177.6(3)
F16 C86 C87 F17 1.4(5)
C85 C86 C87 F17 -180.0(3)
F16 C86 C87 C88 179.7(3)
C85 C86 C87 C88 -1.7(6)
F17 C87 C88 F18 0.4(6)
C86 C87 C88 F18 -177.9(3)
F17 C87 C88 C89 179.5(4)
C86 C87 C88 C89 1.2(6)
F18 C88 C89 F19 -1.4(6)
C87 C88 C89 F19 179.5(4)
F18 C88 C89 C90 178.3(3)
C87 C88 C89 C90 -0.8(6)
F19 C89 C90 F20 0.7(6)
C88 C89 C90 F20 -179.0(3)
F19 C89 C90 C85 -179.5(3)
C88 C89 C90 C85 0.8(6)
C86 C85 C90 F20 178.6(3)
C60 C85 C90 F20 -2.2(5)
C86 C85 C90 C89 -1.2(5)
C60 C85 C90 C89 178.0(3)
C1 C2 N1 C5 -173.0(3)
C3 C2 N1 C5 2.0(3)
C6 C5 N1 C2 178.1(3)
C4 C5 N1 C2 -1.2(3)
C11 C10 N2 C7 -176.4(3)
C9 C10 N2 C7 1.3(4)
C6 C7 N2 C10 172.3(3)
C8 C7 N2 C10 -2.1(4)
C10 C11 N3 C14 170.8(3)
C12 C11 N3 C14 -1.8(4)
C13 C14 N3 C11 2.5(4)
C15 C14 N3 C11 -174.4(3)
C1 C19 N4 C16 174.9(3)
C18 C19 N4 C16 0.8(4)
C15 C16 N4 C19 -176.9(3)
C17 C16 N4 C19 -0.8(4)
C46 C47 N5 C50 -177.1(3)
C48 C47 N5 C50 0.3(3)
C51 C50 N5 C47 -178.2(3)
C49 C50 N5 C47 0.9(3)
C53 C52 N6 C55 -2.3(3)
C51 C52 N6 C55 171.0(3)
C56 C55 N6 C52 -168.4(3)
C54 C55 N6 C52 1.6(3)
C55 C56 N7 C59 175.7(3)
C57 C56 N7 C59 -2.2(4)
C60 C59 N7 C56 -174.4(3)
C58 C59 N7 C56 2.4(4)
C46 C64 N8 C61 178.2(3)
C63 C64 N8 C61 0.9(3)
C60 C61 N8 C64 177.4(3)
C62 C61 N8 C64 -1.4(3)
C26 C31 O1 C25 0.2(3)
C30 C31 O1 C25 179.1(3)
C20 C25 O1 C31 -177.9(3)
C24 C25 O1 C31 -0.2(3)
O2 C32 O3 C33 -0.7(7)
C30 C32 O3 C33 176.5(4)
C71 C76 O4 C70 0.1(4)
C75 C76 O4 C70 176.9(3)
C65 C70 O4 C76 -173.3(3)
C69 C70 O4 C76 1.8(3)
O5 C77 O6 C78 -2.0(7)
C75 C77 O6 C78 179.1(4)
